data_7200162
loop_
_publ_author_name
'Zang, Shuangquan'
'Su, Yang'
'Li, Yi-Zhi'
'Lin, Jianguo'
'Duan, Xianying'
'Meng, Qingjin'
'Gao, Song'

_publ_section_title
;
 Four 2D metal--organic networks incorporating Cd-cluster SUBs:
 hydrothermal synthesis, structures and photoluminescent properties
;
_journal_issue 1
_journal_name_full CrystEngComm
_journal_page_first 122
_journal_paper_doi 10.1039/b806899b
_journal_volume 11
_journal_year 2009
_chemical_formula_moiety 'C45 H35 Cd4 N2 O21'
_chemical_formula_sum 'C45 H35 Cd4 N2 O21'
_chemical_formula_weight 1389.39
_chemical_name_systematic
;
?
;
_space_group_IT_number 2
_symmetry_cell_setting triclinic
_symmetry_space_group_name_Hall '-P 1'
_symmetry_space_group_name_H-M 'P -1'
_atom_sites_solution_hydrogens geom
_atom_sites_solution_primary direct
_atom_sites_solution_secondary difmap
_audit_creation_method SHELXL-97
_cell_angle_alpha 66.575(2)
_cell_angle_beta 77.358(3)
_cell_angle_gamma 81.2200(10)
_cell_formula_units_Z 2
_cell_length_a 10.1503(10)
_cell_length_b 15.0272(15)
_cell_length_c 16.7597(17)
_cell_measurement_temperature 291(2)
_cell_volume 2282.6(4)
_computing_cell_refinement SMART
_computing_data_collection 'SMART (Bruker, 2000)'
_computing_data_reduction 'SAINT (Bruker, 2000)'
_computing_molecular_graphics SHELXTL
_computing_publication_material SHELXTL
_computing_structure_refinement SHELXTL
_computing_structure_solution 'SHELXTL (Bruker, 2000)'
_diffrn_ambient_temperature 291(2)
_diffrn_measured_fraction_theta_full 0.980
_diffrn_measured_fraction_theta_max 0.980
_diffrn_measurement_device_type 'Bruker Smart Apex CCD'
_diffrn_measurement_method 'phi and omega scans'
_diffrn_radiation_monochromator graphite
_diffrn_radiation_source 'fine-focus sealed tube'
_diffrn_radiation_type MoK\a
_diffrn_radiation_wavelength 0.71073
_diffrn_reflns_av_R_equivalents 0.0322
_diffrn_reflns_av_sigmaI/netI 0.0787
_diffrn_reflns_limit_h_max 12
_diffrn_reflns_limit_h_min -12
_diffrn_reflns_limit_k_max 18
_diffrn_reflns_limit_k_min -16
_diffrn_reflns_limit_l_max 20
_diffrn_reflns_limit_l_min -13
_diffrn_reflns_number 12646
_diffrn_reflns_theta_full 26.00
_diffrn_reflns_theta_max 26.00
_diffrn_reflns_theta_min 1.58
_exptl_absorpt_coefficient_mu 1.926
_exptl_absorpt_correction_T_max 0.66
_exptl_absorpt_correction_T_min 0.59
_exptl_absorpt_correction_type multi-scan
_exptl_absorpt_process_details 'SADABS; Bruker, 2000'
_exptl_crystal_colour plate
_exptl_crystal_density_diffrn 2.021
_exptl_crystal_density_method 'not measured'
_exptl_crystal_description colourless
_exptl_crystal_F_000 1358
_exptl_crystal_size_max 0.28
_exptl_crystal_size_mid 0.24
_exptl_crystal_size_min 0.22
_refine_diff_density_max 0.765
_refine_diff_density_min -1.281
_refine_diff_density_rms 0.154
_refine_ls_extinction_method none
_refine_ls_goodness_of_fit_ref 1.073
_refine_ls_hydrogen_treatment mixed
_refine_ls_matrix_type full
_refine_ls_number_parameters 676
_refine_ls_number_reflns 8805
_refine_ls_number_restraints 0
_refine_ls_restrained_S_all 1.073
_refine_ls_R_factor_all 0.0837
_refine_ls_R_factor_gt 0.0584
_refine_ls_shift/su_max 0.000
_refine_ls_shift/su_mean 0.000
_refine_ls_structure_factor_coef Fsqd
_refine_ls_weighting_details 'calc w=1/[\s^2^(Fo^2^)+(0.0723P)^2^+0.0000P] where P=(Fo^2^+2Fc^2^)/3'
_refine_ls_weighting_scheme calc
_refine_ls_wR_factor_gt 0.1297
_refine_ls_wR_factor_ref 0.1350
_reflns_number_gt 6221
_reflns_number_total 8805
_reflns_threshold_expression >2sigma(I)
_cod_data_source_file b806899b.txt
_cod_data_source_block 4
_cod_depositor_comments
;
The following automatic conversions were performed:
'_symmetry_cell_setting' value 'Triclinic' changed to 'triclinic'
according to '/home/saulius/struct/CIF-dictionaries/cif_core.dic'
dictionary named 'cif_core.dic' version 2.4.1 from 2010-06-29.

Automatic conversion script
Id: cif_fix_enum 1527 2010-12-29 10:47:43Z saulius 
;
_cod_original_sg_symbol_H-M 'P-1 '
_cod_database_code 7200162

loop_
_symmetry_equiv_pos_as_xyz
'x, y, z'
'-x, -y, -z'

loop_
_atom_site_label
_atom_site_type_symbol
_atom_site_fract_x
_atom_site_fract_y
_atom_site_fract_z
_atom_site_U_iso_or_equiv
_atom_site_adp_type
_atom_site_occupancy
_atom_site_symmetry_multiplicity
_atom_site_calc_flag
_atom_site_refinement_flags
_atom_site_disorder_assembly
_atom_site_disorder_group
C1 C 0.6205(8) 0.2433(5) 0.4246(5) 0.0369(17) Uani 1 1 d . . .
C2 C 0.6738(8) 0.2516(5) 0.4940(5) 0.0400(17) Uani 1 1 d . . .
C3 C 0.6115(7) 0.3139(6) 0.5338(5) 0.0360(17) Uani 1 1 d . . .
H3 H 0.6497 0.3201 0.5768 0.043 Uiso 1 1 calc R . .
C4 C 0.4903(8) 0.3692(5) 0.5113(5) 0.0382(17) Uani 1 1 d . . .
H4 H 0.4440 0.4072 0.5424 0.046 Uiso 1 1 calc R . .
C5 C 0.4416(7) 0.3653(5) 0.4406(4) 0.0304(14) Uani 1 1 d . . .
H5 H 0.3659 0.4057 0.4223 0.036 Uiso 1 1 calc R . .
C6 C 0.5030(8) 0.3020(5) 0.3953(6) 0.0406(18) Uani 1 1 d . . .
C7 C 0.4485(7) 0.2942(5) 0.3257(5) 0.0332(15) Uani 1 1 d . . .
C8 C 0.5056(7) 0.3414(5) 0.2381(5) 0.0366(16) Uani 1 1 d . . .
H8 H 0.5833 0.3740 0.2243 0.044 Uiso 1 1 calc R . .
C9 C 0.4477(8) 0.3403(6) 0.1704(6) 0.0440(19) Uani 1 1 d . . .
H9 H 0.4855 0.3746 0.1120 0.053 Uiso 1 1 calc R . .
C10 C 0.3352(8) 0.2894(5) 0.1880(5) 0.0353(16) Uani 1 1 d . . .
H10 H 0.2965 0.2900 0.1424 0.042 Uiso 1 1 calc R . .
C11 C 0.2798(7) 0.2355(5) 0.2790(5) 0.0347(16) Uani 1 1 d . . .
C12 C 0.3371(7) 0.2400(5) 0.3478(5) 0.0333(16) Uani 1 1 d . . .
C13 C 0.6883(8) 0.1789(5) 0.3756(5) 0.0366(17) Uani 1 1 d . . .
C14 C 0.7972(8) 0.1897(5) 0.5243(5) 0.0345(16) Uani 1 1 d . . .
C15 C 0.2780(8) 0.1920(5) 0.4437(5) 0.0373(17) Uani 1 1 d . . .
C16 C 0.1623(7) 0.1748(5) 0.3026(5) 0.0314(15) Uani 1 1 d . . .
C17 C 0.1842(7) 0.1370(6) 0.8218(5) 0.0377(17) Uani 1 1 d . . .
C18 C 0.0695(7) 0.0867(5) 0.8524(5) 0.0355(16) Uani 1 1 d . . .
C19 C -0.0319(8) 0.0967(5) 0.9209(5) 0.0356(16) Uani 1 1 d . . .
H19 H -0.1106 0.0646 0.9369 0.043 Uiso 1 1 calc R . .
C20 C -0.0151(8) 0.1537(5) 0.9643(5) 0.0348(16) Uani 1 1 d . . .
H20 H -0.0804 0.1580 1.0114 0.042 Uiso 1 1 calc R . .
C21 C 0.1038(7) 0.2064(5) 0.9365(5) 0.0332(16) Uani 1 1 d . . .
H21 H 0.1162 0.2457 0.9650 0.040 Uiso 1 1 calc R . .
C22 C 0.2021(7) 0.1978(5) 0.8652(5) 0.0290(14) Uani 1 1 d . . .
C23 C 0.3167(7) 0.2606(5) 0.8330(4) 0.0301(14) Uani 1 1 d . . .
C24 C 0.3161(9) 0.3361(5) 0.7486(5) 0.0404(18) Uani 1 1 d . . .
H24 H 0.2555 0.3397 0.7129 0.048 Uiso 1 1 calc R . .
C25 C 0.4160(8) 0.4079(5) 0.7209(5) 0.0355(16) Uani 1 1 d . . .
H25 H 0.4211 0.4571 0.6651 0.043 Uiso 1 1 calc R . .
C26 C 0.4996(8) 0.4052(5) 0.7727(5) 0.0374(17) Uani 1 1 d . . .
H26 H 0.5606 0.4529 0.7537 0.045 Uiso 1 1 calc R . .
C27 C 0.4955(7) 0.3284(5) 0.8584(5) 0.0320(15) Uani 1 1 d . . .
C28 C 0.4072(8) 0.2564(6) 0.8866(5) 0.0391(17) Uani 1 1 d . . .
C29 C 0.0453(7) 0.0240(5) 0.8077(4) 0.0307(15) Uani 1 1 d . . .
C30 C 0.2901(8) 0.1304(5) 0.7491(5) 0.0406(18) Uani 1 1 d . . .
C31 C 0.4027(7) 0.1779(5) 0.9769(5) 0.0304(14) Uani 1 1 d . . .
C32 C 0.5961(8) 0.3253(6) 0.9129(5) 0.0391(17) Uani 1 1 d . . .
C33 C -0.0712(8) 0.3193(6) 0.6979(5) 0.0404(18) Uani 1 1 d . . .
H33 H -0.1220 0.2671 0.7353 0.048 Uiso 1 1 calc R . .
C34 C -0.1004(9) 0.4109(6) 0.7117(5) 0.046(2) Uani 1 1 d . . .
H34 H -0.1721 0.4197 0.7537 0.055 Uiso 1 1 calc R . .
C35 C -0.0102(7) 0.4882(5) 0.6555(5) 0.0376(16) Uani 1 1 d . . .
C36 C 0.0881(8) 0.4685(5) 0.5922(4) 0.0344(16) Uani 1 1 d . . .
H36 H 0.1471 0.5156 0.5548 0.041 Uiso 1 1 calc R . .
C37 C 0.1001(8) 0.3794(5) 0.5837(5) 0.0348(16) Uani 1 1 d . . .
H37 H 0.1658 0.3692 0.5393 0.042 Uiso 1 1 calc R . .
C38 C -0.0272(9) 0.5865(6) 0.6656(6) 0.051(2) Uani 1 1 d . . .
H38A H -0.0057 0.6378 0.6080 0.061 Uiso 1 1 calc R . .
H38B H -0.1207 0.5990 0.6902 0.061 Uiso 1 1 calc R . .
C39 C 0.0638(9) 0.5874(5) 0.7248(5) 0.0420(18) Uani 1 1 d . . .
H39A H 0.0712 0.6540 0.7170 0.050 Uiso 1 1 calc R . .
H39B H 0.1535 0.5603 0.7079 0.050 Uiso 1 1 calc R . .
C40 C 0.0119(8) 0.5299(5) 0.8204(5) 0.0351(16) Uani 1 1 d . . .
H40A H -0.0819 0.5515 0.8354 0.042 Uiso 1 1 calc R . .
H40B H 0.0155 0.4617 0.8297 0.042 Uiso 1 1 calc R . .
C41 C 0.0921(7) 0.5414(5) 0.8790(4) 0.0285(14) Uani 1 1 d . . .
C42 C 0.0700(8) 0.6283(6) 0.8978(5) 0.0373(17) Uani 1 1 d . . .
H42 H -0.0001 0.6744 0.8781 0.045 Uiso 1 1 calc R . .
C43 C 0.1593(7) 0.6433(5) 0.9483(5) 0.0321(15) Uani 1 1 d . . .
H43 H 0.1506 0.7019 0.9562 0.039 Uiso 1 1 calc R . .
C44 C 0.2731(8) 0.4962(6) 0.9651(5) 0.0424(18) Uani 1 1 d . . .
H44 H 0.3447 0.4528 0.9863 0.051 Uiso 1 1 calc R . .
C45 C 0.1950(8) 0.4733(5) 0.9166(5) 0.0333(15) Uani 1 1 d . . .
H45 H 0.2113 0.4141 0.9095 0.040 Uiso 1 1 calc R . .
Cd1 Cd 0.5000 0.0000 0.5000 0.03211(17) Uani 1 2 d S . .
Cd2 Cd 0.0000 0.0000 0.5000 0.03488(18) Uani 1 2 d S . .
Cd3 Cd 0.05916(6) 0.16651(4) 0.60925(3) 0.03452(14) Uani 1 1 d . . .
Cd4 Cd 0.50523(5) 0.02953(4) 0.87991(3) 0.03110(13) Uani 1 1 d . . .
Cd5 Cd 0.07126(6) -0.10196(4) 0.71566(3) 0.03522(14) Uani 1 1 d . . .
N1 N 0.0215(6) 0.3078(4) 0.6365(4) 0.0326(13) Uani 1 1 d . . .
N2 N 0.2486(7) 0.5777(4) 0.9817(4) 0.0376(15) Uani 1 1 d . . .
H2 H 0.2941 0.5859 1.0156 0.045 Uiso 1 1 calc R . .
O1 O 0.6510(5) 0.0984(4) 0.3948(3) 0.0348(11) Uani 1 1 d . . .
O2 O 0.7898(5) 0.2140(4) 0.3144(3) 0.0395(13) Uani 1 1 d . . .
O3 O 0.8298(6) 0.1190(5) 0.5060(4) 0.0513(15) Uani 1 1 d . . .
O4 O 0.8555(6) 0.2121(4) 0.5704(4) 0.0450(13) Uani 1 1 d . . .
O5 O 0.3258(5) 0.1120(3) 0.4891(3) 0.0380(12) Uani 1 1 d . . .
O6 O 0.1797(5) 0.2378(4) 0.4730(3) 0.0346(11) Uani 1 1 d . . .
O7 O 0.1278(5) 0.1167(4) 0.3732(3) 0.0379(12) Uani 1 1 d . . .
O8 O 0.1011(5) 0.1900(4) 0.2345(3) 0.0342(11) Uani 1 1 d . . .
O9 O -0.0504(5) 0.0504(3) 0.7612(3) 0.0337(11) Uani 1 1 d . . .
O10 O 0.1207(5) -0.0532(3) 0.8161(3) 0.0370(11) Uani 1 1 d . . .
O11 O 0.2542(6) 0.1340(4) 0.6779(3) 0.0392(12) Uani 1 1 d . . .
O12 O 0.4158(5) 0.1097(4) 0.7568(3) 0.0373(12) Uani 1 1 d . . .
O13 O 0.4282(6) 0.0913(3) 0.9857(3) 0.0365(11) Uani 1 1 d . . .
O14 O 0.3569(6) 0.2053(4) 1.0409(3) 0.0377(12) Uani 1 1 d . . .
O15 O 0.6679(6) 0.2519(4) 0.9455(4) 0.0512(15) Uani 1 1 d . . .
O16 O 0.6030(7) 0.4071(5) 0.9201(4) 0.0586(16) Uani 1 1 d . . .
O17 O 0.4550(7) -0.0343(4) 0.3851(4) 0.0435(13) Uani 1 1 d . . .
H17B H 0.527(11) -0.058(7) 0.362(7) 0.052 Uiso 1 1 d . . .
H17A H 0.395(11) -0.075(8) 0.405(7) 0.065 Uiso 1 1 d . . .
O18 O 0.6828(6) 0.1320(4) 0.8303(5) 0.0478(15) Uani 1 1 d . . .
H18A H 0.671(11) 0.168(8) 0.860(7) 0.057 Uiso 1 1 d . . .
H18B H 0.757(11) 0.097(7) 0.838(7) 0.057 Uiso 1 1 d . . .
O19 O 0.6559(8) -0.0463(5) 0.8025(5) 0.0574(18) Uani 1 1 d . . .
H19B H 0.723(12) -0.011(8) 0.779(8) 0.069 Uiso 1 1 d . . .
H19C H 0.618(12) -0.043(8) 0.761(8) 0.069 Uiso 1 1 d . . .
O20 O 0.3385(7) -0.0756(5) 0.9178(4) 0.0496(15) Uani 1 1 d . . .
H20B H 0.302(11) -0.064(7) 0.873(7) 0.060 Uiso 1 1 d . . .
H20A H 0.373(11) -0.134(8) 0.935(7) 0.060 Uiso 1 1 d . . .
O21 O 0.0956(5) 0.0239(3) 0.5933(3) 0.0318(10) Uani 1 1 d . . .

loop_
_atom_site_aniso_label
_atom_site_aniso_U_11
_atom_site_aniso_U_22
_atom_site_aniso_U_33
_atom_site_aniso_U_23
_atom_site_aniso_U_13
_atom_site_aniso_U_12
C1 0.032(4) 0.031(4) 0.038(4) -0.011(3) -0.001(3) 0.014(3)
C2 0.044(5) 0.033(4) 0.046(4) -0.019(3) -0.007(3) 0.001(3)
C3 0.027(4) 0.053(4) 0.037(4) -0.029(3) -0.017(3) 0.024(3)
C4 0.031(4) 0.036(4) 0.056(5) -0.026(4) -0.013(3) 0.004(3)
C5 0.035(4) 0.030(3) 0.032(4) -0.016(3) -0.008(3) -0.005(3)
C6 0.035(4) 0.031(4) 0.055(5) -0.013(3) -0.012(3) 0.000(3)
C7 0.030(4) 0.029(3) 0.045(4) -0.020(3) -0.009(3) 0.006(3)
C8 0.030(4) 0.030(3) 0.036(4) -0.001(3) 0.006(3) -0.010(3)
C9 0.038(4) 0.048(4) 0.047(4) -0.009(4) -0.015(4) -0.019(4)
C10 0.044(4) 0.042(4) 0.029(3) -0.022(3) -0.003(3) -0.010(3)
C11 0.024(4) 0.044(4) 0.027(3) -0.006(3) -0.004(3) 0.006(3)
C12 0.031(4) 0.024(3) 0.038(4) -0.004(3) -0.016(3) 0.011(3)
C13 0.039(4) 0.028(3) 0.030(4) -0.002(3) 0.001(3) 0.000(3)
C14 0.040(4) 0.029(3) 0.034(4) -0.012(3) -0.020(3) 0.016(3)
C15 0.034(4) 0.026(3) 0.041(4) -0.004(3) -0.002(3) -0.004(3)
C16 0.032(4) 0.029(3) 0.033(4) -0.013(3) -0.006(3) 0.003(3)
C17 0.027(4) 0.042(4) 0.039(4) -0.006(3) -0.010(3) -0.006(3)
C18 0.028(4) 0.023(3) 0.048(4) -0.006(3) -0.012(3) 0.006(3)
C19 0.037(4) 0.044(4) 0.033(4) -0.016(3) -0.018(3) -0.002(3)
C20 0.032(4) 0.036(4) 0.039(4) -0.011(3) -0.018(3) -0.002(3)
C21 0.028(4) 0.028(3) 0.033(4) -0.008(3) 0.011(3) -0.003(3)
C22 0.025(3) 0.031(3) 0.035(4) -0.018(3) -0.011(3) 0.009(3)
C23 0.039(4) 0.028(3) 0.024(3) -0.011(3) 0.000(3) -0.009(3)
C24 0.057(5) 0.032(4) 0.034(4) -0.007(3) -0.014(3) -0.019(3)
C25 0.042(4) 0.037(4) 0.028(3) -0.008(3) -0.005(3) -0.018(3)
C26 0.034(4) 0.033(4) 0.048(4) -0.018(3) 0.002(3) -0.015(3)
C27 0.035(4) 0.032(3) 0.038(4) -0.015(3) -0.030(3) 0.011(3)
C28 0.043(5) 0.037(4) 0.038(4) -0.010(3) -0.012(3) -0.008(3)
C29 0.031(4) 0.029(3) 0.027(3) -0.003(3) -0.002(3) -0.013(3)
C30 0.045(5) 0.035(4) 0.035(4) -0.002(3) -0.011(3) -0.010(3)
C31 0.027(4) 0.037(4) 0.035(4) -0.020(3) -0.012(3) 0.003(3)
C32 0.034(4) 0.046(4) 0.033(4) -0.008(3) -0.009(3) -0.003(3)
C33 0.032(4) 0.038(4) 0.047(4) -0.016(3) 0.003(3) -0.003(3)
C34 0.051(5) 0.052(5) 0.042(4) -0.029(4) 0.003(4) -0.012(4)
C35 0.021(3) 0.042(4) 0.051(4) -0.018(3) -0.014(3) 0.008(3)
C36 0.052(5) 0.031(3) 0.024(3) -0.005(3) -0.024(3) -0.007(3)
C37 0.046(4) 0.026(3) 0.035(4) -0.019(3) -0.003(3) 0.005(3)
C38 0.048(5) 0.048(5) 0.043(4) -0.010(4) -0.014(4) 0.025(4)
C39 0.055(5) 0.031(4) 0.030(4) -0.001(3) -0.014(3) 0.009(3)
C40 0.039(4) 0.042(4) 0.037(4) -0.022(3) -0.010(3) -0.014(3)
C41 0.032(4) 0.027(3) 0.032(3) -0.012(3) -0.006(3) -0.014(3)
C42 0.041(4) 0.042(4) 0.034(4) -0.012(3) -0.019(3) -0.006(3)
C43 0.032(4) 0.034(4) 0.033(4) -0.017(3) 0.000(3) -0.006(3)
C44 0.040(4) 0.054(5) 0.045(4) -0.023(4) -0.024(4) 0.002(4)
C45 0.036(4) 0.036(4) 0.037(4) -0.028(3) 0.007(3) -0.008(3)
Cd1 0.0306(4) 0.0322(4) 0.0309(4) -0.0116(3) -0.0023(3) 0.0003(3)
Cd2 0.0348(4) 0.0347(4) 0.0348(4) -0.0115(3) -0.0092(3) -0.0018(3)
Cd3 0.0361(3) 0.0335(3) 0.0335(3) -0.0109(2) -0.0092(2) -0.0015(2)
Cd4 0.0295(3) 0.0308(3) 0.0369(3) -0.0158(2) -0.0097(2) 0.0008(2)
Cd5 0.0373(3) 0.0337(3) 0.0335(3) -0.0106(2) -0.0075(2) -0.0033(2)
N1 0.030(3) 0.038(3) 0.024(3) -0.004(2) -0.013(2) 0.003(2)
N2 0.050(4) 0.035(3) 0.035(3) -0.015(3) -0.008(3) -0.021(3)
O1 0.034(3) 0.035(3) 0.039(3) -0.018(2) 0.000(2) -0.010(2)
O2 0.034(3) 0.031(2) 0.043(3) -0.011(2) 0.016(2) -0.013(2)
O3 0.053(4) 0.063(4) 0.055(4) -0.036(3) -0.029(3) 0.015(3)
O4 0.041(3) 0.045(3) 0.057(3) -0.022(3) -0.032(3) 0.013(2)
O5 0.040(3) 0.030(2) 0.034(3) -0.004(2) -0.009(2) 0.008(2)
O6 0.031(3) 0.037(3) 0.024(2) -0.0059(19) -0.0016(19) 0.010(2)
O7 0.036(3) 0.035(3) 0.035(3) -0.004(2) -0.001(2) -0.016(2)
O8 0.030(3) 0.047(3) 0.033(3) -0.016(2) -0.015(2) -0.010(2)
O9 0.033(3) 0.031(2) 0.036(3) -0.011(2) -0.007(2) -0.003(2)
O10 0.045(3) 0.030(3) 0.036(3) -0.007(2) -0.014(2) -0.007(2)
O11 0.042(3) 0.046(3) 0.039(3) -0.020(2) -0.019(2) -0.004(2)
O12 0.037(3) 0.045(3) 0.027(3) -0.012(2) -0.005(2) -0.002(2)
O13 0.046(3) 0.032(3) 0.033(3) -0.010(2) -0.019(2) 0.003(2)
O14 0.045(3) 0.040(3) 0.030(3) -0.012(2) -0.011(2) -0.004(2)
O15 0.047(3) 0.034(3) 0.058(4) 0.000(3) -0.012(3) -0.002(3)
O16 0.073(5) 0.057(4) 0.052(4) -0.023(3) -0.013(3) -0.012(3)
O17 0.047(3) 0.048(3) 0.045(3) -0.023(3) -0.003(3) -0.020(3)
O18 0.030(3) 0.040(3) 0.067(4) -0.016(3) 0.004(3) -0.013(2)
O19 0.052(4) 0.049(4) 0.057(4) -0.017(3) 0.000(3) 0.019(3)
O20 0.046(4) 0.056(4) 0.045(3) -0.010(3) -0.015(3) -0.011(3)
O21 0.038(3) 0.032(2) 0.027(2) -0.013(2) -0.007(2) -0.004(2)

loop_
_atom_type_symbol
_atom_type_description
_atom_type_scat_dispersion_real
_atom_type_scat_dispersion_imag
_atom_type_scat_source
C C 0.0033 0.0016 'International Tables Vol C Tables 4.2.6.8 and 6.1.1.4'
H H 0.0000 0.0000 'International Tables Vol C Tables 4.2.6.8 and 6.1.1.4'
N N 0.0061 0.0033 'International Tables Vol C Tables 4.2.6.8 and 6.1.1.4'
O O 0.0106 0.0060 'International Tables Vol C Tables 4.2.6.8 and 6.1.1.4'
Cd Cd -0.8075 1.2024 'International Tables Vol C Tables 4.2.6.8 and 6.1.1.4'

loop_
_geom_angle_atom_site_label_1
_geom_angle_atom_site_label_2
_geom_angle_atom_site_label_3
_geom_angle
_geom_angle_site_symmetry_1
_geom_angle_site_symmetry_3
_geom_angle_publ_flag
C6 C1 C2 120.3(7) . . ?
C6 C1 C13 116.6(7) . . ?
C2 C1 C13 123.0(7) . . ?
C3 C2 C1 120.7(7) . . ?
C3 C2 C14 119.4(7) . . ?
C1 C2 C14 119.9(6) . . ?
C2 C3 C4 121.4(7) . . ?
C2 C3 H3 119.3 . . ?
C4 C3 H3 119.3 . . ?
C5 C4 C3 118.1(7) . . ?
C5 C4 H4 121.0 . . ?
C3 C4 H4 121.0 . . ?
C4 C5 C6 123.1(7) . . ?
C4 C5 H5 118.5 . . ?
C6 C5 H5 118.5 . . ?
C1 C6 C5 116.2(7) . . ?
C1 C6 C7 120.7(7) . . ?
C5 C6 C7 123.1(7) . . ?
C8 C7 C12 120.6(7) . . ?
C8 C7 C6 120.2(7) . . ?
C12 C7 C6 119.1(7) . . ?
C7 C8 C9 120.6(7) . . ?
C7 C8 H8 119.7 . . ?
C9 C8 H8 119.7 . . ?
C10 C9 C8 121.5(7) . . ?
C10 C9 H9 119.2 . . ?
C8 C9 H9 119.2 . . ?
C9 C10 C11 118.2(7) . . ?
C9 C10 H10 120.9 . . ?
C11 C10 H10 120.9 . . ?
C12 C11 C10 119.7(7) . . ?
C12 C11 C16 119.3(6) . . ?
C10 C11 C16 121.0(7) . . ?
C7 C12 C11 119.2(7) . . ?
C7 C12 C15 118.3(7) . . ?
C11 C12 C15 122.5(7) . . ?
O1 C13 O2 123.1(7) . . ?
O1 C13 C1 121.7(6) . . ?
O2 C13 C1 115.2(6) . . ?
O3 C14 O4 124.0(7) . . ?
O3 C14 C2 118.2(7) . . ?
O4 C14 C2 117.7(6) . . ?
O5 C15 O6 123.4(7) . . ?
O5 C15 C12 120.6(7) . . ?
O6 C15 C12 116.0(6) . . ?
O7 C16 O8 121.9(7) . . ?
O7 C16 C11 124.0(7) . . ?
O8 C16 C11 114.0(6) . . ?
C18 C17 C22 117.6(7) . . ?
C18 C17 C30 124.2(8) . . ?
C22 C17 C30 118.1(6) . . ?
C17 C18 C19 122.7(7) . . ?
C17 C18 C29 119.4(7) . . ?
C19 C18 C29 117.7(7) . . ?
C20 C19 C18 120.2(7) . . ?
C20 C19 H19 119.9 . . ?
C18 C19 H19 119.9 . . ?
C19 C20 C21 119.5(7) . . ?
C19 C20 H20 120.2 . . ?
C21 C20 H20 120.2 . . ?
C22 C21 C20 119.1(7) . . ?
C22 C21 H21 120.5 . . ?
C20 C21 H21 120.5 . . ?
C21 C22 C17 120.7(7) . . ?
C21 C22 C23 117.4(6) . . ?
C17 C22 C23 121.7(6) . . ?
C28 C23 C24 121.3(6) . . ?
C28 C23 C22 122.7(6) . . ?
C24 C23 C22 115.2(6) . . ?
C23 C24 C25 116.4(7) . . ?
C23 C24 H24 121.8 . . ?
C25 C24 H24 121.8 . . ?
C26 C25 C24 122.2(7) . . ?
C26 C25 H25 118.9 . . ?
C24 C25 H25 118.9 . . ?
C25 C26 C27 119.7(6) . . ?
C25 C26 H26 120.1 . . ?
C27 C26 H26 120.1 . . ?
C28 C27 C26 120.6(6) . . ?
C28 C27 C32 121.2(6) . . ?
C26 C27 C32 118.0(6) . . ?
C27 C28 C23 119.7(7) . . ?
C27 C28 C31 119.8(6) . . ?
C23 C28 C31 120.4(6) . . ?
O10 C29 O9 122.2(6) . . ?
O10 C29 C18 118.3(6) . . ?
O9 C29 C18 119.5(6) . . ?
O12 C30 O11 118.6(7) . . ?
O12 C30 C17 122.4(7) . . ?
O11 C30 C17 118.5(7) . . ?
O13 C31 O14 123.6(7) . . ?
O13 C31 C28 120.3(6) . . ?
O14 C31 C28 115.5(6) . . ?
O15 C32 O16 123.4(8) . . ?
O15 C32 C27 122.2(8) . . ?
O16 C32 C27 114.4(7) . . ?
N1 C33 C34 122.7(7) . . ?
N1 C33 H33 118.6 . . ?
C34 C33 H33 118.6 . . ?
C33 C34 C35 116.3(7) . . ?
C33 C34 H34 121.9 . . ?
C35 C34 H34 121.9 . . ?
C36 C35 C34 116.6(7) . . ?
C36 C35 C38 122.0(7) . . ?
C34 C35 C38 121.3(7) . . ?
C35 C36 C37 120.9(7) . . ?
C35 C36 H36 119.6 . . ?
C37 C36 H36 119.6 . . ?
N1 C37 C36 122.7(7) . . ?
N1 C37 H37 118.6 . . ?
C36 C37 H37 118.6 . . ?
C39 C38 C35 110.8(6) . . ?
C39 C38 H38A 109.5 . . ?
C35 C38 H38A 109.5 . . ?
C39 C38 H38B 109.5 . . ?
C35 C38 H38B 109.5 . . ?
H38A C38 H38B 108.1 . . ?
C38 C39 C40 112.0(7) . . ?
C38 C39 H39A 109.2 . . ?
C40 C39 H39A 109.2 . . ?
C38 C39 H39B 109.2 . . ?
C40 C39 H39B 109.2 . . ?
H39A C39 H39B 107.9 . . ?
C41 C40 C39 111.6(6) . . ?
C41 C40 H40A 109.3 . . ?
C39 C40 H40A 109.3 . . ?
C41 C40 H40B 109.3 . . ?
C39 C40 H40B 109.3 . . ?
H40A C40 H40B 108.0 . . ?
C45 C41 C42 116.1(6) . . ?
C45 C41 C40 124.3(6) . . ?
C42 C41 C40 119.6(7) . . ?
C41 C42 C43 119.0(7) . . ?
C41 C42 H42 120.5 . . ?
C43 C42 H42 120.5 . . ?
N2 C43 C42 121.3(7) . . ?
N2 C43 H43 119.4 . . ?
C42 C43 H43 119.4 . . ?
N2 C44 C45 122.8(7) . . ?
N2 C44 H44 118.6 . . ?
C45 C44 H44 118.6 . . ?
C41 C45 C44 119.2(6) . . ?
C41 C45 H45 120.4 . . ?
C44 C45 H45 120.4 . . ?
O5 Cd1 O5 180.000(1) 2_656 . ?
O5 Cd1 O1 96.53(18) 2_656 2_656 ?
O5 Cd1 O1 83.47(18) . 2_656 ?
O5 Cd1 O1 83.47(18) 2_656 . ?
O5 Cd1 O1 96.53(18) . . ?
O1 Cd1 O1 180.0(2) 2_656 . ?
O5 Cd1 O17 88.1(2) 2_656 . ?
O5 Cd1 O17 91.9(2) . . ?
O1 Cd1 O17 95.11(19) 2_656 . ?
O1 Cd1 O17 84.89(19) . . ?
O5 Cd1 O17 91.9(2) 2_656 2_656 ?
O5 Cd1 O17 88.1(2) . 2_656 ?
O1 Cd1 O17 84.89(19) 2_656 2_656 ?
O1 Cd1 O17 95.11(19) . 2_656 ?
O17 Cd1 O17 180.000(1) . 2_656 ?
O21 Cd2 O21 180.000(1) 2_556 . ?
O21 Cd2 O3 88.29(19) 2_556 1_455 ?
O21 Cd2 O3 91.71(19) . 1_455 ?
O21 Cd2 O3 91.71(19) 2_556 2_656 ?
O21 Cd2 O3 88.29(19) . 2_656 ?
O3 Cd2 O3 180.0(3) 1_455 2_656 ?
O21 Cd2 O7 93.55(18) 2_556 2_556 ?
O21 Cd2 O7 86.45(18) . 2_556 ?
O3 Cd2 O7 89.6(2) 1_455 2_556 ?
O3 Cd2 O7 90.4(2) 2_656 2_556 ?
O21 Cd2 O7 86.45(18) 2_556 . ?
O21 Cd2 O7 93.55(18) . . ?
O3 Cd2 O7 90.4(2) 1_455 . ?
O3 Cd2 O7 89.6(2) 2_656 . ?
O7 Cd2 O7 180.0(2) 2_556 . ?
O21 Cd3 O4 99.20(19) . 1_455 ?
O21 Cd3 O6 89.96(17) . . ?
O4 Cd3 O6 96.4(2) 1_455 . ?
O21 Cd3 N1 175.86(18) . . ?
O4 Cd3 N1 82.6(2) 1_455 . ?
O6 Cd3 N1 93.54(19) . . ?
O21 Cd3 O11 91.65(18) . . ?
O4 Cd3 O11 165.9(2) 1_455 . ?
O6 Cd3 O11 92.57(19) . . ?
N1 Cd3 O11 85.99(19) . . ?
O21 Cd3 O9 77.90(16) . . ?
O4 Cd3 O9 89.71(19) 1_455 . ?
O6 Cd3 O9 167.18(16) . . ?
N1 Cd3 O9 98.44(18) . . ?
O11 Cd3 O9 83.77(18) . . ?
O12 Cd4 O19 87.4(2) . . ?
O12 Cd4 O13 113.39(18) . . ?
O19 Cd4 O13 156.3(3) . . ?
O12 Cd4 O20 84.8(2) . . ?
O19 Cd4 O20 95.2(3) . . ?
O13 Cd4 O20 97.9(2) . . ?
O12 Cd4 O18 92.8(2) . . ?
O19 Cd4 O18 80.0(3) . . ?
O13 Cd4 O18 87.4(2) . . ?
O20 Cd4 O18 174.7(2) . . ?
O12 Cd4 O13 165.13(18) . 2_657 ?
O19 Cd4 O13 88.8(2) . 2_657 ?
O13 Cd4 O13 73.87(19) . 2_657 ?
O20 Cd4 O13 81.3(2) . 2_657 ?
O18 Cd4 O13 100.7(2) . 2_657 ?
O21 Cd5 O8 124.68(18) . 2_556 ?
O21 Cd5 O2 103.85(18) . 2_656 ?
O8 Cd5 O2 94.16(19) 2_556 2_656 ?
O21 Cd5 O10 104.66(18) . . ?
O8 Cd5 O10 113.26(18) 2_556 . ?
O2 Cd5 O10 116.1(2) 2_656 . ?
C33 N1 C37 120.6(7) . . ?
C33 N1 Cd3 122.8(5) . . ?
C37 N1 Cd3 116.6(5) . . ?
C43 N2 C44 121.3(6) . . ?
C43 N2 H2 119.4 . . ?
C44 N2 H2 119.4 . . ?
C13 O1 Cd1 137.1(5) . . ?
C13 O2 Cd5 112.7(4) . 2_656 ?
C14 O3 Cd2 145.1(5) . 1_655 ?
C14 O4 Cd3 132.2(5) . 1_655 ?
C15 O5 Cd1 146.4(5) . . ?
C15 O6 Cd3 120.4(4) . . ?
C16 O7 Cd2 163.3(5) . . ?
C16 O8 Cd5 107.9(4) . 2_556 ?
C29 O9 Cd3 104.2(4) . . ?
C29 O10 Cd5 103.6(4) . . ?
C30 O11 Cd3 141.2(5) . . ?
C30 O12 Cd4 128.7(5) . . ?
C31 O13 Cd4 128.5(5) . . ?
C31 O13 Cd4 120.9(4) . 2_657 ?
Cd4 O13 Cd4 106.13(19) . 2_657 ?
Cd1 O17 H17B 109(7) . . ?
Cd1 O17 H17A 109(7) . . ?
H17B O17 H17A 109(9) . . ?
Cd4 O18 H18A 109(7) . . ?
Cd4 O18 H18B 109(7) . . ?
H18A O18 H18B 109(10) . . ?
Cd4 O19 H19B 106(8) . . ?
Cd4 O19 H19C 105(8) . . ?
H19B O19 H19C 106(10) . . ?
Cd4 O20 H20B 109(7) . . ?
Cd4 O20 H20A 109(7) . . ?
H20B O20 H20A 109(10) . . ?
Cd5 O21 Cd2 108.1(2) . . ?
Cd5 O21 Cd3 114.8(2) . . ?
Cd2 O21 Cd3 120.0(2) . . ?

loop_
_geom_bond_atom_site_label_1
_geom_bond_atom_site_label_2
_geom_bond_distance
_geom_bond_site_symmetry_2
_geom_bond_publ_flag
C1 C6 1.426(10) . ?
C1 C2 1.438(12) . ?
C1 C13 1.505(10) . ?
C2 C3 1.362(10) . ?
C2 C14 1.497(10) . ?
C3 C4 1.410(10) . ?
C3 H3 0.9300 . ?
C4 C5 1.405(10) . ?
C4 H4 0.9300 . ?
C5 C6 1.433(10) . ?
C5 H5 0.9300 . ?
C6 C7 1.447(11) . ?
C7 C8 1.385(10) . ?
C7 C12 1.392(10) . ?
C8 C9 1.393(11) . ?
C8 H8 0.9300 . ?
C9 C10 1.383(11) . ?
C9 H9 0.9300 . ?
C10 C11 1.442(10) . ?
C10 H10 0.9300 . ?
C11 C12 1.430(10) . ?
C11 C16 1.500(10) . ?
C12 C15 1.500(10) . ?
C13 O1 1.220(9) . ?
C13 O2 1.290(8) . ?
C14 O3 1.200(9) . ?
C14 O4 1.236(9) . ?
C15 O5 1.231(8) . ?
C15 O6 1.247(9) . ?
C16 O7 1.173(8) . ?
C16 O8 1.342(8) . ?
C17 C18 1.374(10) . ?
C17 C22 1.426(10) . ?
C17 C30 1.463(11) . ?
C18 C19 1.404(11) . ?
C18 C29 1.490(10) . ?
C19 C20 1.373(10) . ?
C19 H19 0.9300 . ?
C20 C21 1.433(10) . ?
C20 H20 0.9300 . ?
C21 C22 1.415(9) . ?
C21 H21 0.9300 . ?
C22 C23 1.479(10) . ?
C23 C28 1.398(10) . ?
C23 C24 1.419(9) . ?
C24 C25 1.462(10) . ?
C24 H24 0.9300 . ?
C25 C26 1.327(11) . ?
C25 H25 0.9300 . ?
C26 C27 1.437(10) . ?
C26 H26 0.9300 . ?
C27 C28 1.379(11) . ?
C27 C32 1.497(10) . ?
C28 C31 1.500(10) . ?
C29 O10 1.264(9) . ?
C29 O9 1.295(9) . ?
C30 O12 1.288(10) . ?
C30 O11 1.301(9) . ?
C31 O13 1.242(8) . ?
C31 O14 1.269(8) . ?
C32 O15 1.224(10) . ?
C32 O16 1.295(10) . ?
C33 N1 1.282(10) . ?
C33 C34 1.460(11) . ?
C33 H33 0.9300 . ?
C34 C35 1.467(11) . ?
C34 H34 0.9300 . ?
C35 C36 1.380(11) . ?
C35 C38 1.534(11) . ?
C36 C37 1.387(9) . ?
C36 H36 0.9300 . ?
C37 N1 1.331(9) . ?
C37 H37 0.9300 . ?
C38 C39 1.501(13) . ?
C38 H38A 0.9700 . ?
C38 H38B 0.9700 . ?
C39 C40 1.503(10) . ?
C39 H39A 0.9700 . ?
C39 H39B 0.9700 . ?
C40 C41 1.478(9) . ?
C40 H40A 0.9700 . ?
C40 H40B 0.9700 . ?
C41 C45 1.408(11) . ?
C41 C42 1.436(10) . ?
C42 C43 1.463(10) . ?
C42 H42 0.9300 . ?
C43 N2 1.272(10) . ?
C43 H43 0.9300 . ?
C44 N2 1.336(10) . ?
C44 C45 1.413(10) . ?
C44 H44 0.9300 . ?
C45 H45 0.9300 . ?
Cd1 O5 2.232(5) 2_656 ?
Cd1 O5 2.232(5) . ?
Cd1 O1 2.254(5) 2_656 ?
Cd1 O1 2.254(5) . ?
Cd1 O17 2.330(6) . ?
Cd1 O17 2.330(6) 2_656 ?
Cd2 O21 2.176(5) 2_556 ?
Cd2 O21 2.176(5) . ?
Cd2 O3 2.306(6) 1_455 ?
Cd2 O3 2.306(6) 2_656 ?
Cd2 O7 2.408(5) 2_556 ?
Cd2 O7 2.408(5) . ?
Cd3 O21 2.229(5) . ?
Cd3 O4 2.229(5) 1_455 ?
Cd3 O6 2.256(5) . ?
Cd3 N1 2.304(6) . ?
Cd3 O11 2.395(5) . ?
Cd3 O9 2.566(5) . ?
Cd4 O12 2.245(5) . ?
Cd4 O19 2.257(6) . ?
Cd4 O13 2.258(5) . ?
Cd4 O20 2.304(6) . ?
Cd4 O18 2.342(5) . ?
Cd4 O13 2.422(5) 2_657 ?
Cd5 O21 2.164(5) . ?
Cd5 O8 2.167(5) 2_556 ?
Cd5 O2 2.172(5) 2_656 ?
Cd5 O10 2.256(5) . ?
N2 H2 0.8600 . ?
O2 Cd5 2.172(5) 2_656 ?
O3 Cd2 2.306(6) 1_655 ?
O4 Cd3 2.229(5) 1_655 ?
O8 Cd5 2.167(5) 2_556 ?
O13 Cd4 2.422(5) 2_657 ?
O17 H17B 0.85(10) . ?
O17 H17A 0.85(11) . ?
O18 H18A 0.85(10) . ?
O18 H18B 0.85(11) . ?
O19 H19B 0.85(11) . ?
O19 H19C 0.85(12) . ?
O20 H20B 0.85(11) . ?
O20 H20A 0.85(11) . ?

loop_
_geom_hbond_atom_site_label_D
_geom_hbond_atom_site_label_H
_geom_hbond_atom_site_label_A
_geom_hbond_distance_DH
_geom_hbond_distance_HA
_geom_hbond_distance_DA
_geom_hbond_angle_DHA
_geom_hbond_site_symmetry_A
O19 H19B O9 0.85(11) 2.53(12) 3.331(10) 158(11) 1_655
O18 H18B O9 0.85(11) 2.27(11) 2.986(8) 142(9) 1_655
O19 H19C O17 0.85(12) 2.48(12) 3.276(10) 157(10) 2_656
O17 H17A O3 0.85(11) 2.46(11) 3.205(9) 147(9) 2_656
O17 H17B O11 0.85(10) 2.42(11) 3.258(9) 170(9) 2_656
O17 H17B O12 0.85(10) 2.34(10) 2.998(8) 134(9) 2_656
O20 H20B O10 0.85(11) 2.21(11) 2.978(8) 150(9) .
O18 H18A O15 0.85(10) 2.25(11) 3.090(10) 171(10) .
N2 H2 O16 0.86 1.70 2.553(9) 173.7 2_667
